data_7228957
loop_
_publ_author_name
'Shen, Guangyu'
'Gou, Fei'
'Cheng, Jinghui'
'Zhang, Xiaohong'
'Zhou, Xiangge'
'Xiang, Haifeng'

_publ_section_title
;
 Chiral and non-conjugated fluorescent salen ligands: AIE, anion probes,
 chiral recognition of unprotected amino acids, and cell imaging
 applications
;
_journal_issue 64
_journal_name_full 'RSC Adv.'
_journal_page_first 40640
_journal_paper_doi 10.1039/C7RA08267C
_journal_volume 7
_journal_year 2017
_chemical_formula_moiety 'C14 H11 F N O'
_chemical_formula_sum 'C14 H11 F N O'
_chemical_formula_weight 228.24
_space_group_crystal_system monoclinic
_space_group_IT_number 15
_space_group_name_Hall '-C 2yc'
_space_group_name_H-M_alt 'C 1 2/c 1'
_symmetry_space_group_name_Hall '-C 2yc'
_symmetry_space_group_name_H-M 'C 1 2/c 1'
_atom_sites_solution_hydrogens geom
_atom_sites_solution_primary direct
_audit_creation_date 2017-05-08
_audit_creation_method
;
Olex2 1.2
(compiled 2016.02.19 svn.r3266 for OlexSys, GUI svn.r5155)
;
_audit_update_record
;
2017-05-19 deposited with the CCDC.
2017-08-14 downloaded from the CCDC.
;
_cell_angle_alpha 90
_cell_angle_beta 107.630(9)
_cell_angle_gamma 90
_cell_formula_units_Z 8
_cell_length_a 10.4508(8)
_cell_length_b 24.9276(18)
_cell_length_c 9.8093(8)
_cell_measurement_reflns_used 2256
_cell_measurement_temperature 294.94(10)
_cell_measurement_theta_max 71.2030
_cell_measurement_theta_min 4.7690
_cell_volume 2435.4(3)
_computing_cell_refinement
;
CrysAlisPro, Agilent Technologies,
Version 1.171.37.35 (release 13-08-2014 CrysAlis171 .NET)
(compiled Aug 13 2014,18:06:01)
;
_computing_data_collection
;
CrysAlisPro, Agilent Technologies,
Version 1.171.37.35 (release 13-08-2014 CrysAlis171 .NET)
(compiled Aug 13 2014,18:06:01)
;
_computing_data_reduction
;
CrysAlisPro, Agilent Technologies,
Version 1.171.37.35 (release 13-08-2014 CrysAlis171 .NET)
(compiled Aug 13 2014,18:06:01)
;
_computing_molecular_graphics 'Olex2 (Dolomanov et al., 2009)'
_computing_publication_material 'Olex2 (Dolomanov et al., 2009)'
_computing_structure_refinement 'ShelXL (Sheldrick, 2015)'
_computing_structure_solution 'ShelXT (Sheldrick, 2015)'
_diffrn_ambient_environment air
_diffrn_ambient_temperature 294.94(10)
_diffrn_detector 'CCD plate'
_diffrn_detector_area_resol_mean 15.9595
_diffrn_detector_type EosS2
_diffrn_measured_fraction_theta_full 1.000
_diffrn_measured_fraction_theta_max 0.981
_diffrn_measurement_details
;
#__ type_ start__ end____ width___ exp.time_
  1 omega   23.00   90.00   1.0000    1.0000
omega____ theta____ kappa____ phi______ frames
    -       36.2921 -125.0000  150.0000 67

#__ type_ start__ end____ width___ exp.time_
  2 omega   20.00  104.00   1.0000    1.0000
omega____ theta____ kappa____ phi______ frames
    -       36.2921   57.0000  120.0000 84

#__ type_ start__ end____ width___ exp.time_
  3 omega   17.00  105.00   1.0000    1.0000
omega____ theta____ kappa____ phi______ frames
    -       36.2921   38.0000   60.0000 88

#__ type_ start__ end____ width___ exp.time_
  4 omega    1.00   75.00   1.0000    1.0000
omega____ theta____ kappa____ phi______ frames
    -       36.2921  -99.0000   30.0000 74

#__ type_ start__ end____ width___ exp.time_
  5 omega   10.00  104.00   1.0000    1.0000
omega____ theta____ kappa____ phi______ frames
    -       36.2921   77.0000  -30.0000 94

#__ type_ start__ end____ width___ exp.time_
  6 omega   90.00  175.00   1.0000    7.0000
omega____ theta____ kappa____ phi______ frames
    -      108.0000   61.0000 -180.0000 85

#__ type_ start__ end____ width___ exp.time_
  7 omega   38.00   91.00   1.0000    7.0000
omega____ theta____ kappa____ phi______ frames
    -      108.0000  -30.0000 -180.0000 53

#__ type_ start__ end____ width___ exp.time_
  8 omega   39.00  109.00   1.0000    7.0000
omega____ theta____ kappa____ phi______ frames
    -      108.0000  -94.0000  -90.0000 70

#__ type_ start__ end____ width___ exp.time_
  9 omega   40.00   98.00   1.0000    7.0000
omega____ theta____ kappa____ phi______ frames
    -      108.0000  -45.0000 -120.0000 58

#__ type_ start__ end____ width___ exp.time_
 10 omega   38.00   91.00   1.0000    7.0000
omega____ theta____ kappa____ phi______ frames
    -      108.0000  -30.0000  120.0000 53

#__ type_ start__ end____ width___ exp.time_
 11 omega   38.00  116.00   1.0000    7.0000
omega____ theta____ kappa____ phi______ frames
    -      108.0000 -111.0000   30.0000 78

#__ type_ start__ end____ width___ exp.time_
 12 omega   39.00  177.00   1.0000    7.0000
omega____ theta____ kappa____ phi______ frames
    -      108.0000    0.0000  -30.0000 138

#__ type_ start__ end____ width___ exp.time_
 13 omega    1.00   75.00   1.0000    1.0000
omega____ theta____ kappa____ phi______ frames
    -       36.2921  -99.0000  -90.0000 74

#__ type_ start__ end____ width___ exp.time_
 14 omega  -35.00   66.00   1.0000    1.0000
omega____ theta____ kappa____ phi______ frames
    -       36.2921  -19.0000   60.0000 101

#__ type_ start__ end____ width___ exp.time_
 15 omega  -33.00   39.00   1.0000    1.0000
omega____ theta____ kappa____ phi______ frames
    -       36.2921  -38.0000  -60.0000 72

#__ type_ start__ end____ width___ exp.time_
 16 omega   17.00  105.00   1.0000    1.0000
omega____ theta____ kappa____ phi______ frames
    -       36.2921   38.0000 -120.0000 88
;
_diffrn_measurement_device 'four-circle diffractometer'
_diffrn_measurement_device_type 'New Gemini, Dual, Cu at zero, EosS2'
_diffrn_measurement_method '\w scans'
_diffrn_orient_matrix_UB_11 -0.1501619000
_diffrn_orient_matrix_UB_12 -0.0057085000
_diffrn_orient_matrix_UB_13 -0.0830621000
_diffrn_orient_matrix_UB_21 0.0302030000
_diffrn_orient_matrix_UB_22 0.0140504000
_diffrn_orient_matrix_UB_23 -0.1400111000
_diffrn_orient_matrix_UB_31 0.0215098000
_diffrn_orient_matrix_UB_32 -0.0599420000
_diffrn_orient_matrix_UB_33 -0.0249600000
_diffrn_radiation_monochromator graphite
_diffrn_radiation_probe x-ray
_diffrn_radiation_type CuK\a
_diffrn_radiation_wavelength 1.54184
_diffrn_reflns_av_R_equivalents 0.0441
_diffrn_reflns_av_unetI/netI 0.0276
_diffrn_reflns_Laue_measured_fraction_full 1.000
_diffrn_reflns_Laue_measured_fraction_max 0.981
_diffrn_reflns_limit_h_max 12
_diffrn_reflns_limit_h_min -12
_diffrn_reflns_limit_k_max 19
_diffrn_reflns_limit_k_min -30
_diffrn_reflns_limit_l_max 11
_diffrn_reflns_limit_l_min -12
_diffrn_reflns_number 6817
_diffrn_reflns_point_group_measured_fraction_full 1.000
_diffrn_reflns_point_group_measured_fraction_max 0.981
_diffrn_reflns_theta_full 67.684
_diffrn_reflns_theta_max 72.534
_diffrn_reflns_theta_min 4.781
_diffrn_source 'Enhance (Cu) X-ray Source'
_exptl_absorpt_coefficient_mu 0.736
_exptl_absorpt_correction_T_max 1.00000
_exptl_absorpt_correction_T_min 0.66321
_exptl_absorpt_correction_type multi-scan
_exptl_absorpt_process_details
;
CrysAlisPro, Agilent Technologies,
Version 1.171.37.35 (release 13-08-2014 CrysAlis171 .NET)
(compiled Aug 13 2014,18:06:01)
Empirical absorption correction using spherical harmonics,
 implemented in SCALE3 ABSPACK scaling algorithm.
;
_exptl_crystal_colour c
_exptl_crystal_colour_lustre clear
_exptl_crystal_colour_modifier yellowish
_exptl_crystal_colour_primary yellow
_exptl_crystal_density_diffrn 1.245
_exptl_crystal_description block
_exptl_crystal_F_000 952
_exptl_crystal_size_max 0.4
_exptl_crystal_size_mid 0.3
_exptl_crystal_size_min 0.3
_refine_diff_density_max 0.234
_refine_diff_density_min -0.373
_refine_diff_density_rms 0.080
_refine_ls_extinction_method none
_refine_ls_goodness_of_fit_ref 1.045
_refine_ls_hydrogen_treatment constr
_refine_ls_matrix_type full
_refine_ls_number_parameters 155
_refine_ls_number_reflns 2373
_refine_ls_number_restraints 0
_refine_ls_restrained_S_all 1.045
_refine_ls_R_factor_all 0.0842
_refine_ls_R_factor_gt 0.0716
_refine_ls_shift/su_max 0.000
_refine_ls_shift/su_mean 0.000
_refine_ls_structure_factor_coef Fsqd
_refine_ls_weighting_details 'w=1/[\s^2^(Fo^2^)+(0.1300P)^2^+0.1820P] where P=(Fo^2^+2Fc^2^)/3'
_refine_ls_weighting_scheme calc
_refine_ls_wR_factor_gt 0.1857
_refine_ls_wR_factor_ref 0.2091
_reflns_Friedel_coverage 0.000
_reflns_number_gt 1790
_reflns_number_total 2373
_reflns_threshold_expression 'I > 2\s(I)'
_cod_data_source_file c7ra08267c2.cif
_cod_data_source_block zxg-3fs-2
_cod_database_code 7228957
_shelx_space_group_comment
;
The symmetry employed for this shelxl refinement is uniquely defined
by the following loop, which should always be used as a source of
symmetry information in preference to the above space-group names.
They are only intended as comments.
;
_reflns_odcompleteness_completeness 99.96
_reflns_odcompleteness_iscentric 1
_reflns_odcompleteness_theta 66.97
_olex2_refinement_description
;
1. Fixed Uiso
 At 1.2 times of:
  All C(H) groups
 At 1.5 times of:
  All O(H) groups
2.a Ternary CH refined with riding coordinates:
 C005(H005)
2.b Aromatic/amide H refined with riding coordinates:
 C006(H006), C008(H008), C00A(H00A), C00B(H00B), C00C(H00C), C00E(H00E),
 C00F(H00F), C00G(H00G), C00H(H00H)
2.c Idealised tetrahedral OH refined as rotating group:
 O003(H003)
;
_shelx_shelxl_version_number 2014/7
_olex2_date_sample_data_collection 2017-05-05
_olex2_submission_special_instructions 'No special instructions were received'

loop_
_space_group_symop_operation_xyz
'x, y, z'
'-x, y, -z+1/2'
'x+1/2, y+1/2, z'
'-x+1/2, y+1/2, -z+1/2'
'-x, -y, -z'
'x, -y, z-1/2'
'-x+1/2, -y+1/2, -z'
'x+1/2, -y+1/2, z-1/2'

loop_
_atom_site_label
_atom_site_type_symbol
_atom_site_fract_x
_atom_site_fract_y
_atom_site_fract_z
_atom_site_U_iso_or_equiv
_atom_site_adp_type
_atom_site_occupancy
_atom_site_site_symmetry_order
_atom_site_calc_flag
_atom_site_refinement_flags_posn
N001 N 0.38587(15) 0.30595(6) 0.28939(17) 0.0649(5) Uani 1 1 d .
F002 F 0.1136(2) 0.13456(8) 0.16477(18) 0.1335(8) Uani 1 1 d .
O003 O 0.2188(2) 0.23192(8) 0.15429(18) 0.1058(7) Uani 1 1 d .
H003 H 0.2518 0.2620 0.1671 0.159 Uiso 1 1 calc GR
C004 C 0.35989(18) 0.22245(8) 0.39676(19) 0.0618(5) Uani 1 1 d .
C005 C 0.45664(18) 0.35708(7) 0.3017(2) 0.0626(5) Uani 1 1 d .
H005 H 0.5158 0.3611 0.4000 0.075 Uiso 1 1 calc R
C006 C 0.41927(18) 0.27500(8) 0.39724(19) 0.0637(5) Uani 1 1 d .
H006 H 0.4843 0.2865 0.4797 0.076 Uiso 1 1 calc R
C007 C 0.35794(19) 0.40339(8) 0.2676(2) 0.0684(5) Uani 1 1 d .
C008 C 0.3997(2) 0.19015(9) 0.5182(2) 0.0751(6) Uani 1 1 d .
H008 H 0.4648 0.2026 0.5994 0.090 Uiso 1 1 calc R
C009 C 0.2625(2) 0.20354(9) 0.2753(2) 0.0722(6) Uani 1 1 d .
C00A C 0.2478(3) 0.12138(9) 0.4004(3) 0.0840(7) Uani 1 1 d .
H00A H 0.2100 0.0876 0.4009 0.101 Uiso 1 1 calc R
C00B C 0.3447(3) 0.14021(10) 0.5202(3) 0.0830(7) Uani 1 1 d .
H00B H 0.3726 0.1191 0.6022 0.100 Uiso 1 1 calc R
C00C C 0.2452(2) 0.40157(11) 0.1476(3) 0.0862(7) Uani 1 1 d .
H00C H 0.2306 0.3723 0.0861 0.103 Uiso 1 1 calc R
C00D C 0.2086(3) 0.15267(10) 0.2822(3) 0.0844(7) Uani 1 1 d .
C00E C 0.3784(3) 0.44801(10) 0.3551(3) 0.0876(7) Uani 1 1 d .
H00E H 0.4542 0.4496 0.4347 0.105 Uiso 1 1 calc R
C00F C 0.1543(3) 0.44418(15) 0.1205(4) 0.1115(11) Uani 1 1 d .
H00F H 0.0777 0.4428 0.0417 0.134 Uiso 1 1 calc R
C00G C 0.2889(3) 0.49014(12) 0.3267(4) 0.1139(11) Uani 1 1 d .
H00G H 0.3043 0.5198 0.3869 0.137 Uiso 1 1 calc R
C00H C 0.1771(3) 0.48815(14) 0.2094(5) 0.1234(13) Uani 1 1 d .
H00H H 0.1165 0.5165 0.1899 0.148 Uiso 1 1 calc R

loop_
_atom_site_aniso_label
_atom_site_aniso_U_11
_atom_site_aniso_U_22
_atom_site_aniso_U_33
_atom_site_aniso_U_23
_atom_site_aniso_U_13
_atom_site_aniso_U_12
N001 0.0608(8) 0.0601(9) 0.0643(9) 0.0079(7) 0.0049(7) 0.0012(6)
F002 0.1742(18) 0.1097(13) 0.0855(10) 0.0108(9) -0.0070(11) -0.0677(12)
O003 0.1160(13) 0.0938(13) 0.0750(10) 0.0292(9) -0.0199(9) -0.0370(10)
C004 0.0598(9) 0.0621(10) 0.0609(10) 0.0086(8) 0.0145(7) 0.0096(8)
C005 0.0606(9) 0.0584(10) 0.0599(9) 0.0022(7) 0.0049(7) -0.0009(8)
C006 0.0591(9) 0.0671(11) 0.0584(9) 0.0028(8) 0.0082(7) 0.0049(8)
C007 0.0634(10) 0.0629(11) 0.0803(12) 0.0134(9) 0.0240(9) 0.0004(8)
C008 0.0763(12) 0.0814(14) 0.0623(11) 0.0151(9) 0.0127(9) 0.0051(10)
C009 0.0767(12) 0.0677(11) 0.0644(11) 0.0115(9) 0.0097(9) -0.0021(9)
C00A 0.1066(17) 0.0635(12) 0.0858(15) 0.0110(11) 0.0347(13) -0.0025(11)
C00B 0.0941(14) 0.0798(14) 0.0758(13) 0.0268(11) 0.0269(11) 0.0120(12)
C00C 0.0711(12) 0.0860(15) 0.0938(16) 0.0276(12) 0.0134(11) 0.0058(11)
C00D 0.1016(16) 0.0741(13) 0.0721(13) 0.0060(10) 0.0180(11) -0.0153(12)
C00E 0.0851(14) 0.0661(13) 0.117(2) -0.0011(12) 0.0383(14) 0.0018(11)
C00F 0.0732(14) 0.116(2) 0.138(3) 0.057(2) 0.0204(15) 0.0136(15)
C00G 0.116(2) 0.0704(15) 0.170(3) 0.0004(18) 0.064(2) 0.0070(15)
C00H 0.098(2) 0.0855(19) 0.200(4) 0.047(2) 0.066(2) 0.0272(16)

loop_
_atom_type_symbol
_atom_type_description
_atom_type_scat_dispersion_real
_atom_type_scat_dispersion_imag
_atom_type_scat_source
C C 0.0181 0.0091 'International Tables Vol C Tables 4.2.6.8 and 6.1.1.4'
H H 0.0000 0.0000 'International Tables Vol C Tables 4.2.6.8 and 6.1.1.4'
F F 0.0727 0.0534 'International Tables Vol C Tables 4.2.6.8 and 6.1.1.4'
N N 0.0311 0.0180 'International Tables Vol C Tables 4.2.6.8 and 6.1.1.4'
O O 0.0492 0.0322 'International Tables Vol C Tables 4.2.6.8 and 6.1.1.4'

loop_
_geom_angle_atom_site_label_1
_geom_angle_atom_site_label_2
_geom_angle_atom_site_label_3
_geom_angle
_geom_angle_site_symmetry_1
_geom_angle_site_symmetry_3
C006 N001 C005 117.18(16) . .
C009 O003 H003 109.5 . .
C008 C004 C006 120.19(18) . .
C008 C004 C009 119.2(2) . .
C009 C004 C006 120.64(17) . .
N001 C005 C005 109.10(12) . 2_655
N001 C005 H005 108.9 . .
N001 C005 C007 110.65(14) . .
C005 C005 H005 108.9 2_655 .
C007 C005 C005 110.40(14) . 2_655
C007 C005 H005 108.9 . .
N001 C006 C004 122.49(17) . .
N001 C006 H006 118.8 . .
C004 C006 H006 118.8 . .
C00C C007 C005 120.5(2) . .
C00E C007 C005 120.57(19) . .
C00E C007 C00C 119.0(2) . .
C004 C008 H008 119.4 . .
C00B C008 C004 121.2(2) . .
C00B C008 H008 119.4 . .
O003 C009 C004 122.97(19) . .
O003 C009 C00D 119.3(2) . .
C004 C009 C00D 117.78(19) . .
C00B C00A H00A 120.4 . .
C00D C00A H00A 120.4 . .
C00D C00A C00B 119.2(2) . .
C008 C00B C00A 119.9(2) . .
C008 C00B H00B 120.1 . .
C00A C00B H00B 120.1 . .
C007 C00C H00C 120.3 . .
C007 C00C C00F 119.3(3) . .
C00F C00C H00C 120.3 . .
F002 C00D C009 117.7(2) . .
F002 C00D C00A 119.5(2) . .
C00A C00D C009 122.8(2) . .
C007 C00E H00E 119.3 . .
C00G C00E C007 121.3(3) . .
C00G C00E H00E 119.3 . .
C00C C00F H00F 119.7 . .
C00H C00F C00C 120.6(3) . .
C00H C00F H00F 119.7 . .
C00E C00G H00G 120.1 . .
C00H C00G C00E 119.8(3) . .
C00H C00G H00G 120.1 . .
C00F C00H H00H 120.0 . .
C00G C00H C00F 120.0(3) . .
C00G C00H H00H 120.0 . .

loop_
_geom_bond_atom_site_label_1
_geom_bond_atom_site_label_2
_geom_bond_distance
_geom_bond_site_symmetry_2
N001 C005 1.460(2) .
N001 C006 1.270(2) .
F002 C00D 1.350(3) .
O003 H003 0.8200 .
O003 C009 1.338(2) .
C004 C006 1.449(3) .
C004 C008 1.393(3) .
C004 C009 1.394(3) .
C005 C005 1.552(4) 2_655
C005 H005 0.9800 .
C005 C007 1.516(3) .
C006 H006 0.9300 .
C007 C00C 1.391(3) .
C007 C00E 1.381(3) .
C008 H008 0.9300 .
C008 C00B 1.374(3) .
C009 C00D 1.397(3) .
C00A H00A 0.9300 .
C00A C00B 1.381(4) .
C00A C00D 1.354(3) .
C00B H00B 0.9300 .
C00C H00C 0.9300 .
C00C C00F 1.396(4) .
C00E H00E 0.9300 .
C00E C00G 1.378(4) .
C00F H00F 0.9300 .
C00F C00H 1.375(6) .
C00G H00G 0.9300 .
C00G C00H 1.370(5) .
C00H H00H 0.9300 .

loop_
_geom_torsion_atom_site_label_1
_geom_torsion_atom_site_label_2
_geom_torsion_atom_site_label_3
_geom_torsion_atom_site_label_4
_geom_torsion
_geom_torsion_site_symmetry_1
_geom_torsion_site_symmetry_4
N001 C005 C007 C00C -46.5(3) . .
N001 C005 C007 C00E 133.5(2) . .
O003 C009 C00D F002 -0.2(4) . .
O003 C009 C00D C00A 179.7(3) . .
C004 C008 C00B C00A -0.2(4) . .
C004 C009 C00D F002 179.6(2) . .
C004 C009 C00D C00A -0.6(4) . .
C005 N001 C006 C004 -177.84(17) . .
C005 C005 C007 C00C 74.4(2) 2_655 .
C005 C005 C007 C00E -105.6(2) 2_655 .
C005 C007 C00C C00F 178.5(2) . .
C005 C007 C00E C00G -179.2(2) . .
C006 N001 C005 C005 112.9(2) . 2_655
C006 N001 C005 C007 -125.40(19) . .
C006 C004 C008 C00B 179.9(2) . .
C006 C004 C009 O003 0.2(4) . .
C006 C004 C009 C00D -179.6(2) . .
C007 C00C C00F C00H 1.5(4) . .
C007 C00E C00G C00H -0.1(5) . .
C008 C004 C006 N001 -179.73(19) . .
C008 C004 C009 O003 -179.9(2) . .
C008 C004 C009 C00D 0.4(4) . .
C009 C004 C006 N001 0.3(3) . .
C009 C004 C008 C00B -0.1(3) . .
C00B C00A C00D F002 -179.8(2) . .
C00B C00A C00D C009 0.3(4) . .
C00C C007 C00E C00G 0.8(4) . .
C00C C00F C00H C00G -0.8(5) . .
C00D C00A C00B C008 0.0(4) . .
C00E C007 C00C C00F -1.5(3) . .
C00E C00G C00H C00F 0.1(5) . .
